data_4072113
loop_
_publ_author_name
'Piesik, Dirk F.-J.'
'Range, Sven'
'Harder, Sjoerd'

_publ_contact_author 'Sjoerd Harder'
_publ_section_title
;
 Bimetallic Calcium and Zinc Complexes with Bridged \b-Diketiminate
 Ligands: Investigations on Epoxide/CO2Copolymerization
;
_journal_issue 23
_journal_name_full Organometallics
_journal_page_first 6178
_journal_paper_doi 10.1021/om800597f
_journal_volume 27
_journal_year 2008
_chemical_formula_sum 'C58 H94 N6 Si4 Zn2'
_chemical_formula_weight 1118.49
_chemical_name_common 1,4-(DIPP-nacnac-Zn(N(SiMe3)2)2-C6H4
_chemical_name_systematic
;
 ?
;
_space_group_IT_number 14
_symmetry_cell_setting monoclinic
_symmetry_space_group_name_Hall '-P 2yn'
_symmetry_space_group_name_H-M 'P 1 21/n 1'
_atom_sites_solution_hydrogens geom
_atom_sites_solution_primary direct
_atom_sites_solution_secondary difmap
_audit_creation_method SHELXL-97
_cell_angle_alpha 90.00
_cell_angle_beta 117.927(10)
_cell_angle_gamma 90.00
_cell_formula_units_Z 4
_cell_length_a 18.469(3)
_cell_length_b 21.213(4)
_cell_length_c 19.522(4)
_cell_measurement_temperature 203(2)
_cell_volume 6758(2)
_computing_structure_refinement 'SHELXL-97 (Sheldrick, 1997)'
_diffrn_ambient_temperature 203(2)
_diffrn_measured_fraction_theta_full 0.995
_diffrn_measured_fraction_theta_max 0.995
_diffrn_radiation_monochromator graphite
_diffrn_radiation_source 'fine-focus sealed tube'
_diffrn_radiation_type MoK\a
_diffrn_radiation_wavelength 0.71073
_diffrn_reflns_av_R_equivalents 0.0794
_diffrn_reflns_av_sigmaI/netI 0.0648
_diffrn_reflns_limit_h_max 24
_diffrn_reflns_limit_h_min -23
_diffrn_reflns_limit_k_max 27
_diffrn_reflns_limit_k_min -27
_diffrn_reflns_limit_l_max 25
_diffrn_reflns_limit_l_min -25
_diffrn_reflns_number 88638
_diffrn_reflns_theta_full 27.59
_diffrn_reflns_theta_max 27.59
_diffrn_reflns_theta_min 1.52
_exptl_absorpt_coefficient_mu 0.817
_exptl_absorpt_correction_T_max 0.7358
_exptl_absorpt_correction_T_min 0.6855
_exptl_crystal_density_diffrn 1.099
_exptl_crystal_density_method 'not measured'
_exptl_crystal_F_000 2400
_exptl_crystal_size_max 0.50
_exptl_crystal_size_mid 0.50
_exptl_crystal_size_min 0.40
_refine_diff_density_max 0.428
_refine_diff_density_min -0.332
_refine_diff_density_rms 0.058
_refine_ls_extinction_method none
_refine_ls_goodness_of_fit_ref 0.991
_refine_ls_hydrogen_treatment mixed
_refine_ls_matrix_type full
_refine_ls_number_parameters 655
_refine_ls_number_reflns 15599
_refine_ls_number_restraints 0
_refine_ls_restrained_S_all 0.991
_refine_ls_R_factor_all 0.0616
_refine_ls_R_factor_gt 0.0397
_refine_ls_shift/su_max 0.008
_refine_ls_shift/su_mean 0.000
_refine_ls_structure_factor_coef Fsqd
_refine_ls_weighting_details 'calc w=1/[\s^2^(Fo^2^)+(0.0465P)^2^+0.0000P] where P=(Fo^2^+2Fc^2^)/3'
_refine_ls_weighting_scheme calc
_refine_ls_wR_factor_gt 0.0977
_refine_ls_wR_factor_ref 0.1038
_reflns_number_gt 10876
_reflns_number_total 15599
_reflns_threshold_expression >2sigma(I)
_cod_data_source_file om800597f_si_001.cif
_cod_data_source_block hasj91
_cod_original_sg_symbol_H-M P21/n
_cod_database_code 4072113

loop_
_symmetry_equiv_pos_as_xyz
'x, y, z'
'-x+1/2, y+1/2, -z+1/2'
'-x, -y, -z'
'x-1/2, -y-1/2, z-1/2'

loop_
_atom_site_label
_atom_site_type_symbol
_atom_site_fract_x
_atom_site_fract_y
_atom_site_fract_z
_atom_site_U_iso_or_equiv
_atom_site_adp_type
_atom_site_occupancy
_atom_site_symmetry_multiplicity
_atom_site_calc_flag
_atom_site_refinement_flags
Zn1 Zn 0.320440(14) 0.224252(11) 0.301460(14) 0.02571(7) Uani 1 1 d .
Zn2 Zn 0.712358(14) 0.365726(11) 0.264592(14) 0.02571(7) Uani 1 1 d .
Si1 Si 0.40421(4) 0.10905(3) 0.40218(4) 0.04239(17) Uani 1 1 d .
Si2 Si 0.35970(4) 0.10952(3) 0.23032(4) 0.03692(16) Uani 1 1 d .
Si4 Si 0.59602(4) 0.47209(3) 0.16528(4) 0.03380(15) Uani 1 1 d .
Si5 Si 0.69719(4) 0.48432(3) 0.34212(4) 0.03626(16) Uani 1 1 d .
N1 N 0.22698(10) 0.26068(8) 0.30772(11) 0.0286(4) Uani 1 1 d .
N2 N 0.36004(10) 0.29942(8) 0.27176(10) 0.0268(4) Uani 1 1 d .
N3 N 0.65680(10) 0.28551(8) 0.25298(11) 0.0297(4) Uani 1 1 d .
N4 N 0.82019(10) 0.33364(8) 0.28743(10) 0.0256(4) Uani 1 1 d .
N5 N 0.35948(11) 0.14107(8) 0.31088(11) 0.0311(4) Uani 1 1 d .
N6 N 0.66656(11) 0.44677(8) 0.25513(10) 0.0290(4) Uani 1 1 d .
C1 C 0.11483(16) 0.33896(13) 0.2622(2) 0.0610(9) Uani 1 1 d .
H1A H 0.0804 0.3456 0.2071 0.091 Uiso 1 1 calc R
H1B H 0.1198 0.3781 0.2897 0.091 Uiso 1 1 calc R
H1C H 0.0903 0.3071 0.2805 0.091 Uiso 1 1 calc R
C2 C 0.19911(14) 0.31720(11) 0.27673(15) 0.0383(6) Uani 1 1 d .
C3 C 0.24209(15) 0.35968(10) 0.25387(17) 0.0423(6) Uani 1 1 d .
H3 H 0.2159 0.3986 0.2351 0.051 Uiso 1 1 calc R
C4 C 0.31768(14) 0.35313(10) 0.25466(15) 0.0351(5) Uani 1 1 d .
C5 C 0.35204(16) 0.41253(11) 0.23705(18) 0.0481(7) Uani 1 1 d .
H5A H 0.4099 0.4162 0.2735 0.072 Uiso 1 1 calc R
H5B H 0.3230 0.4490 0.2417 0.072 Uiso 1 1 calc R
H5C H 0.3452 0.4102 0.1847 0.072 Uiso 1 1 calc R
C6 C 0.18330(13) 0.22449(10) 0.33932(14) 0.0304(5) Uani 1 1 d .
C7 C 0.19806(14) 0.23669(12) 0.41568(15) 0.0410(6) Uani 1 1 d .
C8 C 0.15671(17) 0.19969(14) 0.44533(17) 0.0550(7) Uani 1 1 d .
H8 H 0.1650 0.2070 0.4960 0.066 Uiso 1 1 calc R
C9 C 0.10377(18) 0.15250(14) 0.40152(19) 0.0591(8) Uani 1 1 d .
H9 H 0.0763 0.1282 0.4224 0.071 Uiso 1 1 calc R
C10 C 0.09122(16) 0.14091(12) 0.32807(17) 0.0473(7) Uani 1 1 d .
H10 H 0.0548 0.1087 0.2989 0.057 Uiso 1 1 calc R
C11 C 0.13110(13) 0.17567(11) 0.29550(14) 0.0341(5) Uani 1 1 d .
C12 C 0.25541(17) 0.28852(15) 0.46518(17) 0.0585(8) Uani 1 1 d .
H12 H 0.2912 0.2999 0.4420 0.076 Uiso 1 1 calc R
C13 C 0.2087(3) 0.3478(2) 0.4657(3) 0.153(2) Uani 1 1 d .
H13A H 0.1712 0.3599 0.4128 0.230 Uiso 1 1 calc R
H13B H 0.2472 0.3818 0.4910 0.230 Uiso 1 1 calc R
H13C H 0.1779 0.3395 0.4936 0.230 Uiso 1 1 calc R
C14 C 0.3106(2) 0.2693(2) 0.5489(2) 0.1032(14) Uani 1 1 d .
H14A H 0.2788 0.2679 0.5767 0.155 Uiso 1 1 calc R
H14B H 0.3545 0.2998 0.5733 0.155 Uiso 1 1 calc R
H14C H 0.3337 0.2280 0.5501 0.155 Uiso 1 1 calc R
C15 C 0.11594(15) 0.16071(12) 0.21359(15) 0.0434(6) Uani 1 1 d .
H15 H 0.1566 0.1842 0.2040 0.056 Uiso 1 1 calc R
C16 C 0.0293(2) 0.18197(17) 0.1528(2) 0.0824(11) Uani 1 1 d .
H16A H -0.0116 0.1601 0.1619 0.124 Uiso 1 1 calc R
H16B H 0.0212 0.1720 0.1012 0.124 Uiso 1 1 calc R
H16C H 0.0238 0.2271 0.1571 0.124 Uiso 1 1 calc R
C17 C 0.12578(19) 0.09096(13) 0.20262(19) 0.0648(8) Uani 1 1 d .
H17A H 0.1799 0.0772 0.2406 0.097 Uiso 1 1 calc R
H17B H 0.1191 0.0838 0.1509 0.097 Uiso 1 1 calc R
H17C H 0.0846 0.0672 0.2093 0.097 Uiso 1 1 calc R
C18 C 0.43429(12) 0.29555(9) 0.26566(12) 0.0252(4) Uani 1 1 d .
C19 C 0.43433(13) 0.30067(10) 0.19500(13) 0.0315(5) Uani 1 1 d .
H19 H 0.3847 0.3074 0.1496 0.038 Uiso 1 1 calc R
C20 C 0.50721(13) 0.29593(10) 0.19049(13) 0.0308(5) Uani 1 1 d .
H20 H 0.5063 0.3002 0.1422 0.037 Uiso 1 1 calc R
C21 C 0.58043(12) 0.28512(9) 0.25581(13) 0.0275(5) Uani 1 1 d .
C22 C 0.57975(14) 0.27792(12) 0.32576(14) 0.0428(6) Uani 1 1 d .
H22 H 0.6291 0.2696 0.3708 0.051 Uiso 1 1 calc R
C23 C 0.50736(14) 0.28280(12) 0.33077(14) 0.0401(6) Uani 1 1 d .
H23 H 0.5082 0.2774 0.3789 0.048 Uiso 1 1 calc R
C24 C 0.64554(16) 0.17008(11) 0.2384(2) 0.0571(8) Uani 1 1 d .
H24A H 0.6467 0.1592 0.2872 0.086 Uiso 1 1 calc R
H24B H 0.6719 0.1370 0.2238 0.086 Uiso 1 1 calc R
H24C H 0.5892 0.1746 0.1985 0.086 Uiso 1 1 calc R
C25 C 0.69049(14) 0.23138(10) 0.24738(15) 0.0352(5) Uani 1 1 d .
C26 C 0.76812(14) 0.22781(11) 0.25094(15) 0.0382(6) Uani 1 1 d .
H26 H 0.7813 0.1884 0.2377 0.046 Uiso 1 1 calc R
C27 C 0.82878(13) 0.27393(10) 0.27123(13) 0.0299(5) Uani 1 1 d .
C28 C 0.90880(14) 0.25221(12) 0.27465(16) 0.0425(6) Uani 1 1 d .
H28A H 0.9074 0.2600 0.2251 0.064 Uiso 1 1 calc R
H28B H 0.9160 0.2075 0.2861 0.064 Uiso 1 1 calc R
H28C H 0.9540 0.2753 0.3150 0.064 Uiso 1 1 calc R
C29 C 0.89063(13) 0.37418(10) 0.32058(13) 0.0296(5) Uani 1 1 d .
C30 C 0.90548(14) 0.41620(11) 0.27270(15) 0.0376(5) Uani 1 1 d .
C31 C 0.97287(16) 0.45630(12) 0.30696(18) 0.0514(7) Uani 1 1 d .
H31 H 0.9844 0.4839 0.2756 0.062 Uiso 1 1 calc R
C32 C 1.02250(17) 0.45619(13) 0.3852(2) 0.0604(8) Uani 1 1 d .
H32 H 1.0678 0.4835 0.4071 0.073 Uiso 1 1 calc R
C33 C 1.00685(16) 0.41650(14) 0.43246(17) 0.0543(7) Uani 1 1 d .
H33 H 1.0408 0.4177 0.4864 0.065 Uiso 1 1 calc R
C34 C 0.94120(14) 0.37446(12) 0.40123(14) 0.0385(6) Uani 1 1 d .
C35 C 0.85176(15) 0.41808(13) 0.18558(15) 0.0496(7) Uani 1 1 d .
H35 H 0.8057 0.3884 0.1722 0.064 Uiso 1 1 calc R
C36 C 0.8160(2) 0.48348(15) 0.1577(2) 0.0764(10) Uani 1 1 d .
H36A H 0.7889 0.4979 0.1871 0.115 Uiso 1 1 calc R
H36B H 0.7766 0.4817 0.1031 0.115 Uiso 1 1 calc R
H36C H 0.8597 0.5125 0.1652 0.115 Uiso 1 1 calc R
C37 C 0.8987(2) 0.39727(19) 0.14220(19) 0.0829(11) Uani 1 1 d .
H37A H 0.9410 0.4280 0.1505 0.124 Uiso 1 1 calc R
H37B H 0.8611 0.3942 0.0872 0.124 Uiso 1 1 calc R
H37C H 0.9238 0.3565 0.1615 0.124 Uiso 1 1 calc R
C38 C 0.92752(17) 0.32947(14) 0.45534(15) 0.0508(7) Uani 1 1 d .
H38 H 0.8729 0.3099 0.4255 0.066 Uiso 1 1 calc R
C39 C 0.9289(2) 0.36316(18) 0.52533(18) 0.0767(10) Uani 1 1 d .
H39A H 0.9140 0.3336 0.5546 0.115 Uiso 1 1 calc R
H39B H 0.8900 0.3978 0.5075 0.115 Uiso 1 1 calc R
H39C H 0.9835 0.3794 0.5582 0.115 Uiso 1 1 calc R
C40 C 0.9914(3) 0.27664(16) 0.4846(2) 0.0854(12) Uani 1 1 d .
H40A H 1.0449 0.2942 0.5187 0.128 Uiso 1 1 calc R
H40B H 0.9931 0.2563 0.4409 0.128 Uiso 1 1 calc R
H40C H 0.9768 0.2459 0.5128 0.128 Uiso 1 1 calc R
C41 C 0.4421(2) 0.17488(16) 0.47593(18) 0.0764(10) Uani 1 1 d .
H41A H 0.4787 0.2019 0.4664 0.115 Uiso 1 1 calc R
H41B H 0.4712 0.1572 0.5276 0.115 Uiso 1 1 calc R
H41C H 0.3958 0.1994 0.4717 0.115 Uiso 1 1 calc R
C42 C 0.49568(19) 0.05874(16) 0.4226(2) 0.0802(11) Uani 1 1 d .
H42A H 0.4782 0.0215 0.3901 0.120 Uiso 1 1 calc R
H42B H 0.5222 0.0462 0.4767 0.120 Uiso 1 1 calc R
H42C H 0.5339 0.0825 0.4117 0.120 Uiso 1 1 calc R
C43 C 0.32996(18) 0.06063(15) 0.41914(18) 0.0639(8) Uani 1 1 d .
H43A H 0.2845 0.0869 0.4136 0.096 Uiso 1 1 calc R
H43B H 0.3571 0.0431 0.4711 0.096 Uiso 1 1 calc R
H43C H 0.3096 0.0266 0.3816 0.096 Uiso 1 1 calc R
C44 C 0.33170(19) 0.02377(11) 0.2173(2) 0.0609(8) Uani 1 1 d .
H44A H 0.3718 0.0002 0.2613 0.091 Uiso 1 1 calc R
H44B H 0.3309 0.0085 0.1702 0.091 Uiso 1 1 calc R
H44C H 0.2779 0.0183 0.2138 0.091 Uiso 1 1 calc R
C45 C 0.28461(17) 0.15208(13) 0.14171(15) 0.0502(7) Uani 1 1 d .
H45A H 0.2296 0.1453 0.1347 0.075 Uiso 1 1 calc R
H45B H 0.2883 0.1363 0.0968 0.075 Uiso 1 1 calc R
H45C H 0.2968 0.1968 0.1475 0.075 Uiso 1 1 calc R
C46 C 0.46119(17) 0.11741(12) 0.23205(18) 0.0492(7) Uani 1 1 d .
H46A H 0.4753 0.1617 0.2343 0.074 Uiso 1 1 calc R
H46B H 0.4583 0.0988 0.1855 0.074 Uiso 1 1 calc R
H46C H 0.5027 0.0959 0.2772 0.074 Uiso 1 1 calc R
C47 C 0.71031(19) 0.42388(14) 0.41676(16) 0.0620(8) Uani 1 1 d .
H47A H 0.6572 0.4070 0.4059 0.093 Uiso 1 1 calc R
H47B H 0.7357 0.4432 0.4677 0.093 Uiso 1 1 calc R
H47C H 0.7449 0.3900 0.4154 0.093 Uiso 1 1 calc R
C48 C 0.79687(18) 0.52572(15) 0.37546(18) 0.0650(8) Uani 1 1 d .
H48A H 0.8372 0.4966 0.3751 0.097 Uiso 1 1 calc R
H48B H 0.8153 0.5415 0.4277 0.097 Uiso 1 1 calc R
H48C H 0.7901 0.5607 0.3410 0.097 Uiso 1 1 calc R
C49 C 0.61974(19) 0.54290(14) 0.33999(18) 0.0656(9) Uani 1 1 d .
H49A H 0.6141 0.5769 0.3046 0.098 Uiso 1 1 calc R
H49B H 0.6379 0.5599 0.3916 0.098 Uiso 1 1 calc R
H49C H 0.5672 0.5221 0.3227 0.098 Uiso 1 1 calc R
C50 C 0.61419(16) 0.55583(12) 0.14575(17) 0.0520(7) Uani 1 1 d .
H50A H 0.6000 0.5841 0.1766 0.078 Uiso 1 1 calc R
H50B H 0.5804 0.5652 0.0912 0.078 Uiso 1 1 calc R
H50C H 0.6715 0.5613 0.1593 0.078 Uiso 1 1 calc R
C51 C 0.48810(14) 0.47001(12) 0.14890(17) 0.0484(7) Uani 1 1 d .
H51A H 0.4728 0.4268 0.1524 0.073 Uiso 1 1 calc R
H51B H 0.4519 0.4866 0.0978 0.073 Uiso 1 1 calc R
H51C H 0.4834 0.4954 0.1879 0.073 Uiso 1 1 calc R
C52 C 0.59986(17) 0.42002(14) 0.08934(15) 0.0545(7) Uani 1 1 d .
H52A H 0.6538 0.4227 0.0925 0.082 Uiso 1 1 calc R
H52B H 0.5588 0.4337 0.0384 0.082 Uiso 1 1 calc R
H52C H 0.5889 0.3768 0.0979 0.082 Uiso 1 1 calc R
C53 C 0.2440(3) 0.40302(19) 0.0168(2) 0.0905(12) Uani 1 1 d .
H53 H 0.2389 0.4459 0.0261 0.109 Uiso 1 1 calc R
C54 C 0.2043(2) 0.3584(3) 0.0373(2) 0.0987(14) Uani 1 1 d .
H54 H 0.1715 0.3701 0.0603 0.118 Uiso 1 1 calc R
C55 C 0.2136(3) 0.2946(3) 0.0231(3) 0.1070(17) Uani 1 1 d .
H55 H 0.1861 0.2625 0.0349 0.128 Uiso 1 1 calc R
C56 C 0.2644(3) 0.2808(2) -0.0086(3) 0.1106(19) Uani 1 1 d .
H56 H 0.2738 0.2385 -0.0162 0.133 Uiso 1 1 calc R
C57 C 0.3006(3) 0.3261(3) -0.0287(2) 0.1037(15) Uani 1 1 d .
H57 H 0.3337 0.3156 -0.0518 0.124 Uiso 1 1 calc R
C58 C 0.2899(3) 0.3860(2) -0.0163(2) 0.0907(12) Uani 1 1 d .
H58 H 0.3155 0.4175 -0.0313 0.109 Uiso 1 1 calc R

loop_
_atom_site_aniso_label
_atom_site_aniso_U_11
_atom_site_aniso_U_22
_atom_site_aniso_U_33
_atom_site_aniso_U_23
_atom_site_aniso_U_13
_atom_site_aniso_U_12
Zn1 0.02378(13) 0.02207(13) 0.03494(14) 0.00228(10) 0.01679(11) 0.00283(10)
Zn2 0.02246(13) 0.02489(13) 0.03257(14) 0.00102(10) 0.01521(11) 0.00187(10)
Si1 0.0402(4) 0.0424(4) 0.0478(4) 0.0193(3) 0.0234(3) 0.0104(3)
Si2 0.0474(4) 0.0228(3) 0.0553(4) -0.0025(3) 0.0362(4) -0.0012(3)
Si4 0.0277(3) 0.0358(4) 0.0343(4) 0.0037(3) 0.0115(3) 0.0028(3)
Si5 0.0378(4) 0.0361(4) 0.0334(4) -0.0027(3) 0.0154(3) 0.0076(3)
N1 0.0233(9) 0.0227(9) 0.0446(11) -0.0004(8) 0.0199(9) 0.0007(7)
N2 0.0233(9) 0.0219(9) 0.0384(10) 0.0002(8) 0.0172(8) 0.0002(7)
N3 0.0243(9) 0.0266(10) 0.0436(11) 0.0018(8) 0.0202(9) 0.0014(8)
N4 0.0202(9) 0.0274(9) 0.0315(10) 0.0008(8) 0.0140(8) -0.0001(7)
N5 0.0351(11) 0.0237(9) 0.0410(11) 0.0077(8) 0.0234(9) 0.0087(8)
N6 0.0295(10) 0.0236(9) 0.0325(10) -0.0011(8) 0.0133(8) 0.0045(8)
C1 0.0454(17) 0.0387(15) 0.117(3) 0.0175(16) 0.0533(19) 0.0149(13)
C2 0.0280(13) 0.0301(12) 0.0634(17) -0.0022(11) 0.0270(12) 0.0018(10)
C3 0.0391(14) 0.0219(12) 0.0770(19) 0.0081(12) 0.0363(14) 0.0081(10)
C4 0.0342(13) 0.0261(12) 0.0498(15) 0.0015(10) 0.0239(12) -0.0010(10)
C5 0.0470(16) 0.0263(12) 0.086(2) 0.0072(13) 0.0437(16) 0.0019(11)
C6 0.0216(11) 0.0288(11) 0.0450(13) 0.0021(10) 0.0191(10) 0.0034(9)
C7 0.0312(13) 0.0495(15) 0.0468(15) -0.0048(12) 0.0221(12) 0.0030(11)
C8 0.0539(18) 0.073(2) 0.0495(16) 0.0042(15) 0.0341(15) 0.0058(16)
C9 0.0555(19) 0.0635(19) 0.075(2) 0.0146(17) 0.0448(18) -0.0027(15)
C10 0.0438(16) 0.0418(15) 0.0637(18) 0.0013(13) 0.0313(14) -0.0089(12)
C11 0.0264(12) 0.0320(12) 0.0466(14) 0.0014(11) 0.0193(11) 0.0017(10)
C12 0.0458(17) 0.078(2) 0.0532(17) -0.0239(16) 0.0249(15) -0.0103(15)
C13 0.106(4) 0.101(3) 0.172(5) -0.088(4) -0.003(3) 0.017(3)
C14 0.073(3) 0.161(4) 0.060(2) -0.018(2) 0.019(2) -0.013(3)
C15 0.0391(15) 0.0429(15) 0.0499(16) -0.0105(12) 0.0223(13) -0.0108(12)
C16 0.085(3) 0.087(3) 0.059(2) 0.0040(19) 0.0201(19) 0.023(2)
C17 0.065(2) 0.0504(18) 0.080(2) -0.0222(16) 0.0354(18) -0.0056(15)
C18 0.0226(11) 0.0197(10) 0.0367(12) -0.0010(9) 0.0166(10) -0.0028(8)
C19 0.0221(11) 0.0382(13) 0.0291(12) -0.0035(10) 0.0078(9) -0.0022(10)
C20 0.0296(12) 0.0387(13) 0.0275(11) -0.0062(10) 0.0162(10) -0.0048(10)
C21 0.0214(11) 0.0237(11) 0.0399(13) -0.0013(9) 0.0164(10) -0.0022(9)
C22 0.0220(12) 0.0685(18) 0.0350(13) 0.0126(12) 0.0110(10) 0.0043(12)
C23 0.0300(13) 0.0607(17) 0.0324(13) 0.0079(12) 0.0170(11) -0.0019(12)
C24 0.0453(16) 0.0311(14) 0.106(3) -0.0140(15) 0.0445(18) -0.0079(12)
C25 0.0313(13) 0.0285(12) 0.0498(15) -0.0033(11) 0.0222(11) -0.0026(10)
C26 0.0326(13) 0.0297(12) 0.0594(16) -0.0067(11) 0.0275(12) 0.0038(10)
C27 0.0266(12) 0.0335(12) 0.0359(12) 0.0019(10) 0.0199(10) 0.0047(9)
C28 0.0327(13) 0.0412(14) 0.0615(17) -0.0024(13) 0.0285(13) 0.0055(11)
C29 0.0223(11) 0.0306(12) 0.0379(13) 0.0006(10) 0.0157(10) 0.0001(9)
C30 0.0282(12) 0.0381(13) 0.0487(14) 0.0075(11) 0.0198(11) 0.0011(10)
C31 0.0379(15) 0.0447(16) 0.073(2) 0.0097(14) 0.0270(15) -0.0087(12)
C32 0.0349(16) 0.0505(17) 0.087(2) -0.0085(16) 0.0213(16) -0.0170(13)
C33 0.0337(15) 0.0666(19) 0.0497(16) -0.0084(15) 0.0088(13) -0.0073(14)
C34 0.0291(13) 0.0483(15) 0.0375(13) -0.0031(11) 0.0151(11) -0.0014(11)
C35 0.0368(14) 0.0624(18) 0.0502(16) 0.0240(14) 0.0209(13) 0.0024(13)
C36 0.063(2) 0.072(2) 0.091(3) 0.041(2) 0.034(2) 0.0223(18)
C37 0.077(2) 0.122(3) 0.058(2) 0.021(2) 0.0382(19) 0.024(2)
C38 0.0468(16) 0.0717(19) 0.0333(14) 0.0020(13) 0.0183(13) -0.0037(14)
C39 0.062(2) 0.124(3) 0.0455(18) -0.0060(19) 0.0271(16) 0.008(2)
C40 0.124(3) 0.086(3) 0.067(2) 0.0321(19) 0.062(2) 0.033(2)
C41 0.089(3) 0.081(2) 0.0448(18) 0.0066(16) 0.0187(18) -0.004(2)
C42 0.063(2) 0.088(3) 0.092(3) 0.044(2) 0.038(2) 0.0396(19)
C43 0.068(2) 0.074(2) 0.0581(18) 0.0250(16) 0.0358(16) -0.0047(16)
C44 0.071(2) 0.0304(14) 0.105(3) -0.0130(15) 0.061(2) -0.0089(13)
C45 0.0623(18) 0.0503(16) 0.0445(15) -0.0057(13) 0.0305(14) -0.0024(14)
C46 0.0619(18) 0.0342(14) 0.076(2) -0.0052(13) 0.0524(17) -0.0019(12)
C47 0.073(2) 0.074(2) 0.0417(16) 0.0079(15) 0.0292(16) 0.0167(17)
C48 0.061(2) 0.064(2) 0.061(2) -0.0208(16) 0.0218(16) -0.0166(16)
C49 0.071(2) 0.069(2) 0.0522(18) -0.0124(15) 0.0251(16) 0.0290(17)
C50 0.0455(16) 0.0494(16) 0.0591(17) 0.0199(14) 0.0228(14) 0.0060(13)
C51 0.0300(13) 0.0440(15) 0.0623(18) 0.0017(13) 0.0141(13) 0.0028(11)
C52 0.0487(17) 0.071(2) 0.0377(15) -0.0069(14) 0.0154(13) 0.0010(15)
C53 0.129(4) 0.076(3) 0.071(2) 0.019(2) 0.051(3) 0.041(3)
C54 0.072(3) 0.148(4) 0.070(3) 0.040(3) 0.029(2) 0.041(3)
C55 0.052(2) 0.112(4) 0.089(3) 0.047(3) -0.024(2) -0.016(2)
C56 0.078(3) 0.088(3) 0.078(3) -0.026(3) -0.037(2) 0.016(3)
C57 0.118(4) 0.122(4) 0.049(2) 0.000(2) 0.021(2) 0.049(3)
C58 0.117(3) 0.089(3) 0.073(3) 0.026(2) 0.051(3) 0.030(3)

loop_
_atom_type_symbol
_atom_type_description
_atom_type_scat_dispersion_real
_atom_type_scat_dispersion_imag
_atom_type_scat_source
C C 0.0033 0.0016 'International Tables Vol C Tables 4.2.6.8 and 6.1.1.4'
H H 0.0000 0.0000 'International Tables Vol C Tables 4.2.6.8 and 6.1.1.4'
N N 0.0061 0.0033 'International Tables Vol C Tables 4.2.6.8 and 6.1.1.4'
Si Si 0.0817 0.0704 'International Tables Vol C Tables 4.2.6.8 and 6.1.1.4'
Zn Zn 0.2839 1.4301 'International Tables Vol C Tables 4.2.6.8 and 6.1.1.4'

loop_
_geom_angle_atom_site_label_1
_geom_angle_atom_site_label_2
_geom_angle_atom_site_label_3
_geom_angle
N5 Zn1 N1 132.56(7)
N5 Zn1 N2 127.95(7)
N1 Zn1 N2 99.27(7)
N6 Zn2 N3 126.73(7)
N6 Zn2 N4 134.76(7)
N3 Zn2 N4 98.51(7)
N5 Si1 C43 111.51(12)
N5 Si1 C42 113.20(12)
C43 Si1 C42 108.23(15)
N5 Si1 C41 108.99(12)
C43 Si1 C41 108.22(15)
C42 Si1 C41 106.45(17)
N5 Si2 C46 112.52(11)
N5 Si2 C45 110.01(10)
C46 Si2 C45 106.10(13)
N5 Si2 C44 112.61(11)
C46 Si2 C44 107.48(12)
C45 Si2 C44 107.80(14)
N6 Si4 C51 114.08(11)
N6 Si4 C52 109.45(11)
C51 Si4 C52 106.46(13)
N6 Si4 C50 112.48(11)
C51 Si4 C50 105.40(12)
C52 Si4 C50 108.64(13)
N6 Si5 C48 112.29(11)
N6 Si5 C47 108.40(12)
C48 Si5 C47 107.77(15)
N6 Si5 C49 112.99(11)
C48 Si5 C49 108.27(15)
C47 Si5 C49 106.86(14)
C2 N1 C6 119.84(17)
C2 N1 Zn1 119.60(14)
C6 N1 Zn1 120.32(13)
C4 N2 C18 120.03(17)
C4 N2 Zn1 120.99(13)
C18 N2 Zn1 118.95(13)
C25 N3 C21 120.11(17)
C25 N3 Zn2 121.44(14)
C21 N3 Zn2 118.31(13)
C27 N4 C29 119.52(17)
C27 N4 Zn2 120.01(14)
C29 N4 Zn2 120.47(13)
Si2 N5 Si1 126.37(10)
Si2 N5 Zn1 116.27(10)
Si1 N5 Zn1 116.67(10)
Si4 N6 Si5 127.57(10)
Si4 N6 Zn2 118.56(10)
Si5 N6 Zn2 113.68(10)
N1 C2 C3 124.44(19)
N1 C2 C1 120.19(19)
C3 C2 C1 115.3(2)
C4 C3 C2 130.1(2)
N2 C4 C3 123.7(2)
N2 C4 C5 120.44(19)
C3 C4 C5 115.9(2)
C11 C6 C7 121.3(2)
C11 C6 N1 119.6(2)
C7 C6 N1 119.0(2)
C8 C7 C6 117.6(2)
C8 C7 C12 119.8(2)
C6 C7 C12 122.6(2)
C9 C8 C7 121.1(3)
C10 C9 C8 120.3(2)
C9 C10 C11 121.4(3)
C10 C11 C6 118.3(2)
C10 C11 C15 119.6(2)
C6 C11 C15 122.10(19)
C7 C12 C14 114.0(3)
C7 C12 C13 111.9(3)
C14 C12 C13 108.1(3)
C17 C15 C11 112.1(2)
C17 C15 C16 109.0(2)
C11 C15 C16 111.1(2)
C23 C18 C19 118.48(18)
C23 C18 N2 119.71(19)
C19 C18 N2 121.70(19)
C18 C19 C20 120.6(2)
C21 C20 C19 120.9(2)
C20 C21 C22 118.38(18)
C20 C21 N3 121.32(19)
C22 C21 N3 120.2(2)
C21 C22 C23 121.1(2)
C18 C23 C22 120.5(2)
N3 C25 C26 123.1(2)
N3 C25 C24 119.94(19)
C26 C25 C24 116.9(2)
C27 C26 C25 129.8(2)
N4 C27 C26 124.31(18)
N4 C27 C28 119.94(19)
C26 C27 C28 115.74(19)
C34 C29 C30 120.5(2)
C34 C29 N4 119.61(19)
C30 C29 N4 119.8(2)
C31 C30 C29 118.4(2)
C31 C30 C35 119.4(2)
C29 C30 C35 122.2(2)
C32 C31 C30 121.1(2)
C31 C32 C33 120.6(3)
C32 C33 C34 120.7(3)
C33 C34 C29 118.6(2)
C33 C34 C38 119.2(2)
C29 C34 C38 122.2(2)
C30 C35 C36 111.8(3)
C30 C35 C37 111.7(2)
C36 C35 C37 109.1(2)
C34 C38 C40 111.5(2)
C34 C38 C39 112.7(3)
C40 C38 C39 108.7(2)
C58 C53 C54 120.3(4)
C53 C54 C55 118.4(4)
C56 C55 C54 117.7(4)
C57 C56 C55 121.5(5)
C58 C57 C56 120.0(5)
C57 C58 C53 122.0(4)

loop_
_geom_bond_atom_site_label_1
_geom_bond_atom_site_label_2
_geom_bond_distance
Zn1 N5 1.8823(17)
Zn1 N1 1.9466(16)
Zn1 N2 1.9522(16)
Zn2 N6 1.8864(17)
Zn2 N3 1.9447(17)
Zn2 N4 1.9484(16)
Si1 N5 1.7152(19)
Si1 C43 1.863(3)
Si1 C42 1.876(3)
Si1 C41 1.889(3)
Si2 N5 1.7108(19)
Si2 C46 1.866(2)
Si2 C45 1.867(3)
Si2 C44 1.876(2)
Si4 N6 1.7095(19)
Si4 C51 1.866(2)
Si4 C52 1.877(3)
Si4 C50 1.880(3)
Si5 N6 1.7143(18)
Si5 C48 1.861(3)
Si5 C47 1.870(3)
Si5 C49 1.880(3)
N1 C2 1.333(3)
N1 C6 1.445(3)
N2 C4 1.333(3)
N2 C18 1.433(2)
N3 C25 1.335(3)
N3 C21 1.437(2)
N4 C27 1.333(3)
N4 C29 1.436(3)
C1 C2 1.517(3)
C2 C3 1.405(3)
C3 C4 1.396(3)
C4 C5 1.521(3)
C6 C11 1.400(3)
C6 C7 1.408(3)
C7 C8 1.396(3)
C7 C12 1.519(4)
C8 C9 1.381(4)
C9 C10 1.364(4)
C10 C11 1.389(3)
C11 C15 1.522(3)
C12 C14 1.522(5)
C12 C13 1.529(5)
C15 C17 1.518(4)
C15 C16 1.548(4)
C18 C23 1.380(3)
C18 C19 1.384(3)
C19 C20 1.393(3)
C20 C21 1.375(3)
C21 C22 1.380(3)
C22 C23 1.389(3)
C24 C25 1.508(3)
C25 C26 1.405(3)
C26 C27 1.398(3)
C27 C28 1.519(3)
C29 C34 1.405(3)
C29 C30 1.408(3)
C30 C31 1.393(3)
C30 C35 1.516(4)
C31 C32 1.365(4)
C32 C33 1.376(4)
C33 C34 1.394(3)
C34 C38 1.530(3)
C35 C36 1.523(4)
C35 C37 1.534(4)
C38 C40 1.531(4)
C38 C39 1.532(4)
C53 C58 1.336(5)
C53 C54 1.366(5)
C54 C55 1.409(6)
C55 C56 1.375(7)
C56 C57 1.329(6)
C57 C58 1.327(5)
